data_4064207
loop_
_publ_author_name
'Alvarez, M. Angeles'
'Garc\'ia, M. Esther'
'Garc\'ia-Viv\'o, Daniel'
'Mart\'inez, M. Eugenia'
'Ruiz, Miguel A.'

_publ_section_title
;
 Binuclear Carbyne and Ketenyl Derivatives of the Alkyl-Bridged Complexes
 [Mo2(\h5-C5H5)2(\m-CH2R)(\m-PCy2)(CO)2] (R = H, Ph)
;
_journal_issue 8
_journal_name_full Organometallics
_journal_page_first 2189
_journal_paper_doi 10.1021/om1011819
_journal_volume 30
_journal_year 2011
_chemical_absolute_configuration unk
_chemical_compound_source 'synthesis as described'
_chemical_formula_moiety 'C31 H37 Mo2 O2 P1'
_chemical_formula_sum 'C31 H37 Mo2 O2 P'
_chemical_formula_weight 664.46
_chemical_name_systematic
;
 ?
;
_space_group_IT_number 92
_symmetry_cell_setting tetragonal
_symmetry_Int_Tables_number 92
_symmetry_space_group_name_Hall 'P 4abw 2nw'
_symmetry_space_group_name_H-M 'P 41 21 2'
_atom_sites_solution_hydrogens geom
_atom_sites_solution_primary direct
_atom_sites_solution_secondary difmap
_audit_conform_dict_location ftp://ftp.iucr.org/pub/cif_core.dic
_audit_conform_dict_name cif_core.dic
_audit_conform_dict_version 2.3
_audit_creation_method 'WinGX routine CIF_UPDATE'
_cell_angle_alpha 90
_cell_angle_beta 90
_cell_angle_gamma 90
_cell_formula_units_Z 4
_cell_length_a 9.9779(3)
_cell_length_b 9.9779(3)
_cell_length_c 28.4996(6)
_cell_measurement_reflns_used 2691
_cell_measurement_temperature 100(2)
_cell_measurement_theta_max 25.350
_cell_measurement_theta_min 0.407
_cell_measurement_wavelength 0.71073
_cell_volume 2837.38(13)
_computing_cell_refinement 'HKL Scalepack (Otwinowski & Minor, 1997)'
_computing_data_collection 'Collect (Bruker AXS BV, 1997-2004)'
_computing_data_reduction
;
 HKL Denzo and Scalepack (Otwinowski & Minor, 1997) 
;
_computing_molecular_graphics 'Ortep-3 for Windows (Farrugia, 1997)'
_computing_publication_material 'WinGX publication routines (Farrugia, 1999)'
_computing_structure_refinement 'SHELXL-97 (Sheldrick, 1997)'
_computing_structure_solution 'SHELXS-97 (Sheldrick, 1997)'
_diffrn_ambient_temperature 100(2)
_diffrn_measured_fraction_theta_full 0.999
_diffrn_measured_fraction_theta_max 0.999
_diffrn_measurement_device '90 mm CCD camera on \k-goniostat'
_diffrn_measurement_device_type KappaCCD
_diffrn_measurement_method CCD
_diffrn_radiation_monochromator 'horizontally mounted graphite crystal'
_diffrn_radiation_probe x-ray
_diffrn_radiation_source 'fine-focus sealed tube'
_diffrn_radiation_type MoK\a
_diffrn_radiation_wavelength 0.71073
_diffrn_reflns_av_R_equivalents 0.0388
_diffrn_reflns_av_unetI/netI 0.0485
_diffrn_reflns_limit_h_max 11
_diffrn_reflns_limit_h_min 0
_diffrn_reflns_limit_k_max 11
_diffrn_reflns_limit_k_min 0
_diffrn_reflns_limit_l_max 34
_diffrn_reflns_limit_l_min -34
_diffrn_reflns_number 32596
_diffrn_reflns_theta_full 25.22
_diffrn_reflns_theta_max 25.22
_diffrn_reflns_theta_min 2.16
_exptl_absorpt_coefficient_mu 0.966
_exptl_absorpt_correction_T_max 0.9348
_exptl_absorpt_correction_T_min 0.7790
_exptl_absorpt_correction_type multi-scan
_exptl_absorpt_process_details
;
 R.H. Blessing, Acta Cryst. (1995), A51, 33-38
;
_exptl_crystal_colour red
_exptl_crystal_density_diffrn 1.555
_exptl_crystal_density_method 'not measured'
_exptl_crystal_description plate
_exptl_crystal_F_000 1352
_exptl_crystal_size_max 0.25
_exptl_crystal_size_mid 0.1
_exptl_crystal_size_min 0.07
_refine_diff_density_max 1.078
_refine_diff_density_min -0.918
_refine_diff_density_rms 0.22
_refine_ls_abs_structure_details 'Flack H D (1983), Acta Cryst. A39, 876-881'
_refine_ls_abs_structure_Flack -0.02(10)
_refine_ls_extinction_method none
_refine_ls_goodness_of_fit_ref 1.145
_refine_ls_hydrogen_treatment constr
_refine_ls_matrix_type full
_refine_ls_number_parameters 219
_refine_ls_number_reflns 2554
_refine_ls_number_restraints 0
_refine_ls_restrained_S_all 1.145
_refine_ls_R_factor_all 0.0558
_refine_ls_R_factor_gt 0.048
_refine_ls_shift/su_max 0.001
_refine_ls_shift/su_mean 0
_refine_ls_structure_factor_coef Fsqd
_refine_ls_weighting_details 'calc w=1/[\s^2^(Fo^2^)+(0.0777P)^2^+0.6356P] where P=(Fo^2^+2Fc^2^)/3'
_refine_ls_weighting_scheme calc
_refine_ls_wR_factor_gt 0.1177
_refine_ls_wR_factor_ref 0.1302
_reflns_number_gt 2426
_reflns_number_total 2554
_reflns_threshold_expression >2sigma(I)
_cod_data_source_file om1011819_si_001.cif
_cod_data_source_block compound4
_cod_database_code 4064207

loop_
_symmetry_equiv_pos_as_xyz
'x, y, z'
'x+1/2, -y+1/2, -z+3/4'
'-x, -y, z+1/2'
'-x+1/2, y+1/2, -z+1/4'
'y, x, -z'
'y+1/2, -x+1/2, z+3/4'
'-y+1/2, x+1/2, z+1/4'
'-y, -x, -z+1/2'

loop_
_atom_site_label
_atom_site_type_symbol
_atom_site_fract_x
_atom_site_fract_y
_atom_site_fract_z
_atom_site_U_iso_or_equiv
_atom_site_adp_type
_atom_site_occupancy
_atom_site_symmetry_multiplicity
_atom_site_calc_flag
_atom_site_refinement_flags
_atom_site_disorder_assembly
_atom_site_disorder_group
Mo1 Mo 0.39929(6) 0.21153(6) 0.005182(19) 0.0395(2) Uani 1 1 d . A .
P1 P 0.44752(17) 0.44752(17) 0 0.0400(5) Uani 1 2 d S . .
O1 O 0.3404(7) 0.2523(7) 0.11251(17) 0.0731(19) Uani 1 1 d . A .
C1 C 0.3648(8) 0.2386(8) 0.0727(2) 0.0539(19) Uani 1 1 d . . .
C2 C 0.5269(9) 0.0845(9) -0.0476(3) 0.065(2) Uani 1 1 d . . .
H2 H 0.5337 0.109 -0.0789 0.078 Uiso 1 1 calc R A .
C3 C 0.6155(9) 0.1247(9) -0.0100(4) 0.077(3) Uani 1 1 d . A .
H3 H 0.689 0.1817 -0.0122 0.092 Uiso 1 1 calc R . .
C4 C 0.5687(10) 0.0612(9) 0.0298(3) 0.080(3) Uani 1 1 d . . .
H4 H 0.6078 0.0664 0.0594 0.096 Uiso 1 1 calc R A .
C5 C 0.4552(8) -0.0109(7) 0.0190(3) 0.0530(19) Uani 1 1 d . A .
H5 H 0.404 -0.0605 0.04 0.064 Uiso 1 1 calc R . .
C6 C 0.4304(9) 0.0027(8) -0.0279(3) 0.056(2) Uani 1 1 d . A .
H6 H 0.3597 -0.0369 -0.0441 0.067 Uiso 1 1 calc R . .
C7 C 0.2002(7) 0.2002(7) 0 0.044(2) Uani 1 2 d S . .
C8 C 0.0967(7) 0.0967(7) 0 0.0403(18) Uani 1 2 d S A .
C9 C 0.0909(8) 0.0009(8) 0.0354(2) 0.0490(17) Uani 1 1 d . . .
H9 H 0.1542 0.0024 0.0594 0.059 Uiso 1 1 calc R A .
C10 C -0.0085(8) -0.0971(8) 0.0356(3) 0.0542(19) Uani 1 1 d . A .
H10 H -0.0115 -0.1595 0.0598 0.065 Uiso 1 1 calc R . .
C11 C -0.1025(9) -0.1025(9) 0 0.064(3) Uani 1 2 d S . .
H11 H -0.1684 -0.1684 0 0.077 Uiso 1 2 calc SR A .
C50 C 0.5199(16) 0.5162(15) 0.0580(6) 0.031(3) Uani 0.5 1 d P A 1
H50 H 0.4676 0.4765 0.0836 0.038 Uiso 0.5 1 calc PR A 1
C51 C 0.5025(19) 0.6720(13) 0.0616(5) 0.047(4) Uani 0.5 1 d P A 1
H51A H 0.5497 0.7141 0.0358 0.056 Uiso 0.5 1 calc PR A 1
H51B H 0.4082 0.694 0.0586 0.056 Uiso 0.5 1 calc PR A 1
C52 C 0.555(4) 0.730(3) 0.1081(12) 0.065(12) Uani 0.5 1 d P A 1
H52A H 0.5502 0.827 0.1073 0.078 Uiso 0.5 1 calc PR A 1
H52B H 0.5002 0.6985 0.1339 0.078 Uiso 0.5 1 calc PR A 1
C53 C 0.697(2) 0.688(2) 0.1159(6) 0.067(6) Uani 0.5 1 d P A 1
H53A H 0.7257 0.7211 0.1463 0.081 Uiso 0.5 1 calc PR A 1
H53B H 0.7526 0.7298 0.0922 0.081 Uiso 0.5 1 calc PR A 1
C54 C 0.718(2) 0.536(2) 0.1142(6) 0.052(5) Uani 0.5 1 d P A 1
H54A H 0.8127 0.5163 0.1183 0.063 Uiso 0.5 1 calc PR A 1
H54B H 0.6691 0.4939 0.1395 0.063 Uiso 0.5 1 calc PR A 1
C55 C 0.671(8) 0.482(8) 0.068(2) 0.051(14) Uani 0.5 1 d P A 1
H55A H 0.6824 0.3859 0.0673 0.062 Uiso 0.5 1 calc PR A 1
H55B H 0.7252 0.52 0.0428 0.062 Uiso 0.5 1 calc PR A 1
C60 C 0.5313(18) 0.5583(18) 0.0420(6) 0.042(4) Uani 0.5 1 d P A 2
H60 H 0.5682 0.6344 0.0245 0.05 Uiso 0.5 1 calc PR A 2
C61 C 0.646(8) 0.483(8) 0.063(2) 0.048(11) Uani 0.5 1 d P A 2
H61A H 0.7013 0.4445 0.0388 0.057 Uiso 0.5 1 calc PR A 2
H61B H 0.6128 0.4111 0.0829 0.057 Uiso 0.5 1 calc PR A 2
C62 C 0.7324(16) 0.580(2) 0.0935(6) 0.047(4) Uani 0.5 1 d P A 2
H62A H 0.7687 0.6506 0.0738 0.057 Uiso 0.5 1 calc PR A 2
H62B H 0.8067 0.5316 0.1074 0.057 Uiso 0.5 1 calc PR A 2
C63 C 0.6446(17) 0.6426(17) 0.1329(5) 0.045(3) Uani 0.5 1 d P A 2
H63A H 0.6211 0.5742 0.1557 0.054 Uiso 0.5 1 calc PR A 2
H63B H 0.6949 0.712 0.149 0.054 Uiso 0.5 1 calc PR A 2
C64 C 0.522(3) 0.700(3) 0.1128(12) 0.039(6) Uani 0.5 1 d P A 2
H64A H 0.5453 0.7827 0.0966 0.047 Uiso 0.5 1 calc PR A 2
H64B H 0.4618 0.724 0.1383 0.047 Uiso 0.5 1 calc PR A 2
C65 C 0.4464(15) 0.6113(14) 0.0789(5) 0.043(3) Uani 0.5 1 d P A 2
H65A H 0.4069 0.5373 0.0961 0.052 Uiso 0.5 1 calc PR A 2
H65B H 0.374 0.6622 0.0648 0.052 Uiso 0.5 1 calc PR A 2

loop_
_atom_site_aniso_label
_atom_site_aniso_U_11
_atom_site_aniso_U_22
_atom_site_aniso_U_33
_atom_site_aniso_U_23
_atom_site_aniso_U_13
_atom_site_aniso_U_12
Mo1 0.0380(3) 0.0347(3) 0.0457(3) 0.0014(2) -0.0052(3) 0.0092(2)
P1 0.0350(8) 0.0350(8) 0.0501(13) -0.0033(7) 0.0033(7) 0.0048(9)
O1 0.106(5) 0.076(4) 0.037(3) 0.007(2) -0.007(3) -0.015(4)
C1 0.066(5) 0.055(5) 0.040(4) 0.007(3) -0.009(3) -0.011(4)
C2 0.065(6) 0.054(5) 0.075(5) -0.007(4) 0.026(4) 0.023(5)
C3 0.044(5) 0.043(5) 0.142(9) 0.004(5) 0.007(5) 0.023(4)
C4 0.073(7) 0.060(6) 0.107(7) 0.005(5) -0.051(6) 0.027(5)
C5 0.057(5) 0.027(4) 0.075(5) 0.008(3) -0.013(3) 0.003(3)
C6 0.060(5) 0.040(4) 0.067(4) -0.017(3) -0.010(4) 0.015(4)
C7 0.053(3) 0.053(3) 0.026(4) 0.003(3) -0.003(3) 0.007(4)
C8 0.043(3) 0.043(3) 0.036(4) -0.009(3) 0.009(3) 0.000(4)
C9 0.049(4) 0.043(4) 0.056(4) -0.008(3) 0.005(3) 0.006(4)
C10 0.051(5) 0.038(4) 0.074(5) -0.004(4) 0.021(4) 0.002(4)
C11 0.051(4) 0.051(4) 0.090(7) -0.017(4) 0.017(4) 0.006(5)
C50 0.040(9) 0.011(8) 0.043(9) 0.007(6) 0.003(7) -0.005(6)
C51 0.080(12) 0.018(7) 0.042(7) 0.004(5) 0.009(8) 0.001(7)
C52 0.14(4) 0.025(11) 0.030(8) 0.012(8) -0.006(16) -0.021(14)
C53 0.102(19) 0.071(14) 0.029(7) 0.000(8) -0.009(9) -0.038(12)
C54 0.048(10) 0.077(14) 0.031(8) -0.002(8) 0.003(8) -0.013(9)
C55 0.04(3) 0.07(2) 0.040(13) -0.009(13) -0.010(15) 0.008(17)
C60 0.040(9) 0.034(11) 0.050(10) 0.022(7) -0.002(7) -0.003(7)
C61 0.025(19) 0.08(2) 0.041(16) -0.025(15) -0.006(14) 0.002(13)
C62 0.034(8) 0.071(12) 0.036(9) -0.013(9) 0.006(7) -0.003(8)
C63 0.057(10) 0.044(9) 0.035(7) -0.003(6) 0.003(7) -0.001(7)
C64 0.045(10) 0.023(14) 0.049(13) -0.007(10) 0.003(7) -0.005(10)
C65 0.055(9) 0.030(7) 0.045(7) -0.003(6) -0.020(6) 0.010(7)

loop_
_atom_type_symbol
_atom_type_description
_atom_type_scat_dispersion_real
_atom_type_scat_dispersion_imag
_atom_type_scat_source
C C 0.0033 0.0016 'International Tables Vol C Tables 4.2.6.8 and 6.1.1.4'
H H 0 0 'International Tables Vol C Tables 4.2.6.8 and 6.1.1.4'
Mo Mo -1.6832 0.6857 'International Tables Vol C Tables 4.2.6.8 and 6.1.1.4'
O O 0.0106 0.006 'International Tables Vol C Tables 4.2.6.8 and 6.1.1.4'
P P 0.1023 0.0942 'International Tables Vol C Tables 4.2.6.8 and 6.1.1.4'

loop_
_geom_angle_atom_site_label_1
_geom_angle_atom_site_label_2
_geom_angle_atom_site_label_3
_geom_angle
_geom_angle_site_symmetry_1
_geom_angle_site_symmetry_3
C1 Mo1 C7 84.6(2) . .
C1 Mo1 C6 123.1(3) . .
C7 Mo1 C6 93.0(3) . .
C1 Mo1 C5 90.4(3) . .
C7 Mo1 C5 101.4(3) . .
C6 Mo1 C5 34.3(2) . .
C1 Mo1 C2 142.6(3) . .
C7 Mo1 C2 117.6(3) . .
C6 Mo1 C2 34.5(3) . .
C5 Mo1 C2 57.4(3) . .
C1 Mo1 C3 112.8(3) . .
C7 Mo1 C3 150.9(3) . .
C6 Mo1 C3 58.1(3) . .
C5 Mo1 C3 57.4(3) . .
C2 Mo1 C3 35.7(3) . .
C1 Mo1 C4 85.6(3) . .
C7 Mo1 C4 134.2(3) . .
C6 Mo1 C4 56.8(3) . .
C5 Mo1 C4 34.1(3) . .
C2 Mo1 C4 57.2(4) . .
C3 Mo1 C4 34.0(3) . .
C1 Mo1 P1 87.7(2) . .
C7 Mo1 P1 104.5(2) . .
C6 Mo1 P1 146.2(2) . .
C5 Mo1 P1 153.8(2) . .
C2 Mo1 P1 112.4(2) . .
C3 Mo1 P1 99.5(2) . .
C4 Mo1 P1 119.7(3) . .
C1 Mo1 Mo1 83.6(2) . 5
C7 Mo1 Mo1 48.1(2) . 5
C6 Mo1 Mo1 133.1(2) . 5
C5 Mo1 Mo1 149.2(2) . 5
C2 Mo1 Mo1 133.7(2) . 5
C3 Mo1 Mo1 151.4(2) . 5
C4 Mo1 Mo1 168.6(2) . 5
P1 Mo1 Mo1 56.39(3) . 5
C60 P1 C60 82.9(11) 5 .
C50 P1 C50 117.9(9) 5 .
C60 P1 Mo1 127.4(6) 5 .
C60 P1 Mo1 129.9(5) . .
C50 P1 Mo1 119.3(5) 5 .
C50 P1 Mo1 111.7(4) . .
C60 P1 Mo1 129.9(5) 5 5
C60 P1 Mo1 127.4(6) . 5
C50 P1 Mo1 111.7(4) 5 5
C50 P1 Mo1 119.3(5) . 5
Mo1 P1 Mo1 67.23(7) . 5
O1 C1 Mo1 177.7(7) . .
C6 C2 C3 107.0(7) . .
C6 C2 Mo1 71.4(4) . .
C3 C2 Mo1 73.0(4) . .
C6 C2 H2 126.5 . .
C3 C2 H2 126.5 . .
Mo1 C2 H2 120.9 . .
C4 C3 C2 105.9(8) . .
C4 C3 Mo1 73.1(5) . .
C2 C3 Mo1 71.3(4) . .
C4 C3 H3 127 . .
C2 C3 H3 127 . .
Mo1 C3 H3 120.5 . .
C5 C4 C3 109.5(8) . .
C5 C4 Mo1 71.2(4) . .
C3 C4 Mo1 73.0(4) . .
C5 C4 H4 125.2 . .
C3 C4 H4 125.2 . .
Mo1 C4 H4 122.2 . .
C6 C5 C4 108.4(8) . .
C6 C5 Mo1 72.3(4) . .
C4 C5 Mo1 74.7(4) . .
C6 C5 H5 125.8 . .
C4 C5 H5 125.8 . .
Mo1 C5 H5 119.1 . .
C5 C6 C2 109.2(8) . .
C5 C6 Mo1 73.4(4) . .
C2 C6 Mo1 74.1(5) . .
C5 C6 H6 125.4 . .
C2 C6 H6 125.4 . .
Mo1 C6 H6 118.9 . .
C8 C7 Mo1 138.1(2) . 5
Mo1 C7 Mo1 83.8(4) 5 .
C9 C8 C9 118.0(10) 5 .
C9 C8 C7 121.0(5) 5 .
C9 C8 C7 121.0(5) . .
C8 C9 C10 120.9(8) . .
C8 C9 H9 119.5 . .
C10 C9 H9 119.5 . .
C11 C10 C9 120.6(8) . .
C11 C10 H10 119.7 . .
C9 C10 H10 119.7 . .
C10 C11 C10 119.0(12) 5 .
C10 C11 H11 120.5 5 .
C10 C11 H11 120.5 . .
C55 C50 C51 108(3) . .
C55 C50 P1 116(3) . .
C51 C50 P1 111.5(11) . .
C55 C50 H50 107.1 . .
C51 C50 H50 107.1 . .
P1 C50 H50 107.1 . .
C52 C51 C50 113.0(17) . .
C52 C51 H51A 109 . .
C50 C51 H51A 109 . .
C52 C51 H51B 109 . .
C50 C51 H51B 109 . .
H51A C51 H51B 107.8 . .
C53 C52 C51 110(3) . .
C53 C52 H52A 109.6 . .
C51 C52 H52A 109.6 . .
C53 C52 H52B 109.6 . .
C51 C52 H52B 109.6 . .
H52A C52 H52B 108.1 . .
C52 C53 C54 114.0(18) . .
C52 C53 H53A 108.7 . .
C54 C53 H53A 108.7 . .
C52 C53 H53B 108.7 . .
C54 C53 H53B 108.7 . .
H53A C53 H53B 107.6 . .
C55 C54 C53 110(3) . .
C55 C54 H54A 109.7 . .
C53 C54 H54A 109.7 . .
C55 C54 H54B 109.7 . .
C53 C54 H54B 109.7 . .
H54A C54 H54B 108.2 . .
C54 C55 C50 112(5) . .
C54 C55 H55A 109.1 . .
C50 C55 H55A 109.1 . .
C54 C55 H55B 109.1 . .
H55A C55 H55B 107.9 . .
C65 C60 C61 110(3) . .
C65 C60 P1 115.3(12) . .
C61 C60 P1 108(3) . .
C65 C60 H60 107.8 . .
C61 C60 H60 107.8 . .
P1 C60 H60 107.8 . .
C60 C61 C62 110(5) . .
C62 C61 H61A 109.7 . .
C60 C61 H61B 109.7 . .
C62 C61 H61B 109.7 . .
H61A C61 H61B 108.2 . .
C61 C62 C63 110(3) . .
C61 C62 H62A 109.7 . .
C63 C62 H62A 109.7 . .
C61 C62 H62B 109.7 . .
C63 C62 H62B 109.7 . .
H62A C62 H62B 108.2 . .
C64 C63 C62 110.2(17) . .
C64 C63 H63A 109.6 . .
C62 C63 H63A 109.6 . .
C64 C63 H63B 109.6 . .
C62 C63 H63B 109.6 . .
H63A C63 H63B 108.1 . .
C63 C64 C65 116(2) . .
C63 C64 H64A 108.4 . .
C65 C64 H64A 108.4 . .
C63 C64 H64B 108.4 . .
C65 C64 H64B 108.4 . .
H64A C64 H64B 107.4 . .
C60 C65 C64 112.7(16) . .
C60 C65 H65A 109 . .
C64 C65 H65A 109 . .
C60 C65 H65B 109 . .
C64 C65 H65B 109 . .
H65A C65 H65B 107.8 . .

loop_
_geom_bond_atom_site_label_1
_geom_bond_atom_site_label_2
_geom_bond_distance
_geom_bond_site_symmetry_2
Mo1 C1 1.974(7) .
Mo1 C7 1.995(8) .
Mo1 C6 2.309(7) .
Mo1 C5 2.322(7) .
Mo1 C2 2.343(7) .
Mo1 C3 2.365(8) .
Mo1 C4 2.366(8) .
Mo1 P1 2.408(2) .
Mo1 Mo1 2.6660(10) 5
P1 C60 1.832(19) 5
P1 C60 1.832(19) .
P1 C50 1.930(15) 5
P1 C50 1.930(15) .
P1 Mo1 2.408(2) 5
O1 C1 1.168(8) .
C2 C6 1.381(12) .
C2 C3 1.444(13) .
C2 H2 0.93 .
C3 C4 1.381(13) .
C3 H3 0.93 .
C4 C5 1.377(12) .
C4 H4 0.93 .
C5 C6 1.367(10) .
C5 H5 0.93 .
C6 H6 0.93 .
C7 C8 1.460(15) .
C7 Mo1 1.995(8) 5
C8 C9 1.392(9) 5
C8 C9 1.392(9) .
C9 C10 1.393(10) .
C9 H9 0.93 .
C10 C11 1.382(11) .
C10 H10 0.93 .
C11 C10 1.382(11) 5
C11 H11 0.93 .
C50 C55 1.57(8) .
C50 C51 1.568(19) .
C50 H50 0.98 .
C51 C52 1.54(4) .
C51 H51A 0.97 .
C51 H51B 0.97 .
C52 C53 1.49(5) .
C52 H52A 0.97 .
C52 H52B 0.97 .
C53 C54 1.53(3) .
C53 H53A 0.97 .
C53 H53B 0.97 .
C54 C55 1.51(7) .
C54 H54A 0.97 .
C54 H54B 0.97 .
C55 H55A 0.97 .
C55 H55B 0.97 .
C60 C65 1.45(2) .
C60 C61 1.50(8) .
C60 H60 0.98 .
C61 C62 1.55(8) .
C61 H61A 0.97 .
C61 H61B 0.97 .
C62 C63 1.55(2) .
C62 H62A 0.97 .
C62 H62B 0.97 .
C63 C64 1.47(4) .
C63 H63A 0.97 .
C63 H63B 0.97 .
C64 C65 1.51(3) .
C64 H64A 0.97 .
C64 H64B 0.97 .
C65 H65A 0.97 .
C65 H65B 0.97 .
